data_7014355
loop_
_publ_author_name
'Zhao, Xiao-Qing'
'Cui, Ping'
'Zhao, Bin'
'Shi, Wei'
'Cheng, Peng'

_publ_section_title
;
 Investigation on structures, luminescent and magnetic properties of
 Ln(III)-M (M = Fe(II)(HS), Co(II)) coordination polymers.
;
_journal_issue 4
_journal_name_full 'Dalton transactions (Cambridge, England : 2003)'
_journal_page_first 805
_journal_page_last 819
_journal_paper_doi 10.1039/c0dt00516a
_journal_volume 40
_journal_year 2011
_chemical_formula_sum 'C21 H40 Co2 N3 O31 Tm'
_chemical_formula_weight 1117.35
_chemical_name_systematic
;
?
;
_space_group_IT_number 14
_symmetry_cell_setting monoclinic
_symmetry_space_group_name_Hall '-P 2ybc'
_symmetry_space_group_name_H-M 'P 1 21/c 1'
_atom_sites_solution_hydrogens geom
_atom_sites_solution_primary direct
_atom_sites_solution_secondary difmap
_audit_creation_method SHELXL-97
_cell_angle_alpha 90.00
_cell_angle_beta 110.72(3)
_cell_angle_gamma 90.00
_cell_formula_units_Z 4
_cell_length_a 8.8971(18)
_cell_length_b 23.867(5)
_cell_length_c 18.486(5)
_cell_measurement_reflns_used 7477
_cell_measurement_temperature 113(2)
_cell_measurement_theta_max 25.0264
_cell_measurement_theta_min 2.5057
_cell_volume 3671.6(16)
_computing_cell_refinement CrystalClear
_computing_data_collection CrystalClear
_computing_data_reduction CrystalClear
_computing_publication_material 'CrystalStructure 3.7.0'
_computing_structure_refinement 'SHELXL-97 (Sheldrick, 1997)'
_computing_structure_solution 'SHELXS-97 (Sheldrick, 1990)'
_diffrn_ambient_temperature 113(2)
_diffrn_detector_area_resol_mean 7.31
_diffrn_measured_fraction_theta_full 0.992
_diffrn_measured_fraction_theta_max 0.992
_diffrn_measurement_device_type 'Rigaku Saturn'
_diffrn_measurement_method \w
_diffrn_radiation_monochromator Confocal
_diffrn_radiation_source 'Rotating Anode'
_diffrn_radiation_type MoK\a
_diffrn_radiation_wavelength 0.71073
_diffrn_reflns_av_R_equivalents 0.0531
_diffrn_reflns_av_sigmaI/netI 0.0461
_diffrn_reflns_limit_h_max 10
_diffrn_reflns_limit_h_min -10
_diffrn_reflns_limit_k_max 25
_diffrn_reflns_limit_k_min -28
_diffrn_reflns_limit_l_max 21
_diffrn_reflns_limit_l_min -21
_diffrn_reflns_number 27158
_diffrn_reflns_theta_full 25.01
_diffrn_reflns_theta_max 25.01
_diffrn_reflns_theta_min 1.71
_exptl_absorpt_coefficient_mu 3.405
_exptl_absorpt_correction_T_max 0.5492
_exptl_absorpt_correction_T_min 0.5492
_exptl_absorpt_correction_type multi-scan
_exptl_absorpt_process_details 'Jacobson, R. (1998) Private communication'
_exptl_crystal_colour red
_exptl_crystal_density_diffrn 2.021
_exptl_crystal_density_method 'not measured'
_exptl_crystal_description prism
_exptl_crystal_F_000 2232
_exptl_crystal_size_max 0.20
_exptl_crystal_size_mid 0.20
_exptl_crystal_size_min 0.20
_refine_diff_density_max 1.823
_refine_diff_density_min -0.801
_refine_diff_density_rms 0.156
_refine_ls_extinction_method none
_refine_ls_goodness_of_fit_ref 1.120
_refine_ls_hydrogen_treatment constr
_refine_ls_matrix_type full
_refine_ls_number_parameters 591
_refine_ls_number_reflns 6431
_refine_ls_number_restraints 108
_refine_ls_restrained_S_all 1.115
_refine_ls_R_factor_all 0.0498
_refine_ls_R_factor_gt 0.0481
_refine_ls_shift/su_max 0.002
_refine_ls_shift/su_mean 0.000
_refine_ls_structure_factor_coef Fsqd
_refine_ls_weighting_details 'calc w=1/[\s^2^(Fo^2^)+(0.0244P)^2^+36.7671P] where P=(Fo^2^+2Fc^2^)/3'
_refine_ls_weighting_scheme calc
_refine_ls_wR_factor_gt 0.1029
_refine_ls_wR_factor_ref 0.1038
_reflns_number_gt 6271
_reflns_number_total 6431
_reflns_threshold_expression >2sigma(I)
_cod_data_source_file C0DT00516A.TXT
_cod_data_source_block 24
_cod_original_cell_volume 3671.6(15)
_cod_original_sg_symbol_H-M P21/c
_cod_database_code 7014355

loop_
_symmetry_equiv_pos_as_xyz
'x, y, z'
'-x, y+1/2, -z+1/2'
'-x, -y, -z'
'x, -y-1/2, z-1/2'

loop_
_atom_site_label
_atom_site_type_symbol
_atom_site_fract_x
_atom_site_fract_y
_atom_site_fract_z
_atom_site_U_iso_or_equiv
_atom_site_adp_type
_atom_site_occupancy
_atom_site_symmetry_multiplicity
_atom_site_calc_flag
_atom_site_refinement_flags
_atom_site_disorder_assembly
_atom_site_disorder_group
Tm1 Tm 0.04471(3) 0.808812(11) 0.079320(15) 0.01079(10) Uani 1 1 d . A .
Co1 Co -0.57430(10) 0.90566(4) -0.07048(5) 0.01398(19) Uani 1 1 d . . .
Co2 Co 0.50138(11) 0.66851(4) 0.02304(5) 0.0219(2) Uani 1 1 d . . .
C1 C 0.1737(7) 0.7229(3) -0.0227(4) 0.0141(13) Uani 1 1 d . . .
C2 C 0.0243(7) 0.7450(3) -0.0845(4) 0.0123(13) Uani 1 1 d . A .
C3 C -0.0282(8) 0.7269(3) -0.1606(3) 0.0136(13) Uani 1 1 d . . .
H3 H 0.0292 0.7004 -0.1771 0.016 Uiso 1 1 calc R B .
C4 C -0.1696(8) 0.7498(3) -0.2112(3) 0.0139(13) Uani 1 1 d . B .
C5 C -0.2487(7) 0.7908(3) -0.1853(4) 0.0141(13) Uani 1 1 d . . .
H5 H -0.3418 0.8074 -0.2188 0.017 Uiso 1 1 calc R B .
C6 C -0.1856(7) 0.8064(2) -0.1082(3) 0.0110(13) Uani 1 1 d . A .
C7 C -0.2625(7) 0.8483(3) -0.0723(3) 0.0117(13) Uani 1 1 d . . .
C8 C 0.2152(7) 0.9145(3) 0.0281(3) 0.0133(13) Uani 1 1 d . A .
C9 C 0.1394(7) 0.9444(3) 0.0783(3) 0.0114(13) Uani 1 1 d . A .
C10 C 0.1387(7) 1.0015(3) 0.0875(4) 0.0145(13) Uani 1 1 d . . .
H10 H 0.1952 1.0249 0.0659 0.017 Uiso 1 1 calc R . .
C11 C 0.0519(8) 1.0233(3) 0.1296(4) 0.0170(14) Uani 1 1 d . . .
C12 C -0.0190(8) 0.9870(3) 0.1668(4) 0.0205(15) Uani 1 1 d . . .
H12 H -0.0740 1.0007 0.1975 0.025 Uiso 1 1 calc R . .
C13 C -0.0056(7) 0.9300(3) 0.1572(4) 0.0142(13) Uani 1 1 d . A .
C14 C -0.0744(9) 0.8871(3) 0.1948(4) 0.0221(15) Uani 1 1 d . A .
C15 C 0.3446(8) 0.7861(3) 0.2392(4) 0.0175(14) Uani 1 1 d . A .
C16 C 0.2449(7) 0.7352(3) 0.2354(4) 0.0151(13) Uani 1 1 d . A .
C17 C 0.2911(8) 0.6929(3) 0.2898(4) 0.0197(15) Uani 1 1 d . . .
H17 H 0.3906 0.6945 0.3296 0.024 Uiso 1 1 calc R . .
C18 C 0.1869(8) 0.6475(3) 0.2848(4) 0.0190(14) Uani 1 1 d . . .
C19 C 0.0411(8) 0.6474(3) 0.2208(4) 0.0178(14) Uani 1 1 d . . .
H19 H -0.0319 0.6182 0.2137 0.021 Uiso 1 1 calc R . .
C20 C 0.0089(7) 0.6913(3) 0.1692(4) 0.0149(13) Uani 1 1 d . A .
C21 C -0.1437(8) 0.6950(3) 0.0994(4) 0.0151(14) Uani 1 1 d . A .
N1 N -0.0510(6) 0.7840(2) -0.0585(3) 0.0122(11) Uani 1 1 d . . .
N2 N 0.0682(6) 0.9086(2) 0.1120(3) 0.0116(11) Uani 1 1 d . . .
N3 N 0.1057(6) 0.7345(2) 0.1753(3) 0.0129(11) Uani 1 1 d . . .
O1 O 0.2582(5) 0.68848(19) -0.0415(3) 0.0179(10) Uani 1 1 d . B .
O2 O 0.2013(5) 0.74243(19) 0.0442(2) 0.0161(10) Uani 1 1 d . A .
O3 O -0.2314(5) 0.73298(19) -0.2852(2) 0.0178(10) Uani 1 1 d . . .
H3A H -0.3098 0.7517 -0.3087 0.021 Uiso 1 1 d R B .
O4 O -0.3901(5) 0.87200(18) -0.1131(2) 0.0143(9) Uani 1 1 d . A .
O5 O -0.1925(5) 0.85603(18) -0.0009(2) 0.0124(9) Uani 1 1 d . A .
O6 O 0.1970(5) 0.86222(18) 0.0242(2) 0.0154(10) Uani 1 1 d . . .
O7 O 0.2879(6) 0.94217(19) -0.0068(3) 0.0187(10) Uani 1 1 d . . .
O8 O 0.0393(6) 1.07934(19) 0.1342(3) 0.0219(11) Uani 1 1 d . . .
H8A H -0.0462 1.0872 0.1425 0.026 Uiso 1 1 d R . .
O9 O -0.1300(9) 0.9001(2) 0.2439(4) 0.0513(19) Uani 1 1 d . . .
O10 O -0.0757(5) 0.83714(18) 0.1693(2) 0.0139(9) Uani 1 1 d . . .
O11 O 0.2931(5) 0.81944(19) 0.1823(3) 0.0183(10) Uani 1 1 d . . .
O12 O 0.4701(5) 0.7940(2) 0.2961(3) 0.0200(10) Uani 1 1 d . . .
O13 O 0.2206(5) 0.60720(19) 0.3357(3) 0.0226(11) Uani 1 1 d . . .
O14 O -0.1539(5) 0.73731(18) 0.0568(2) 0.0162(10) Uani 1 1 d . . .
O15 O -0.2482(5) 0.65820(19) 0.0881(3) 0.0205(10) Uani 1 1 d . . .
O16 O -0.6076(17) 0.8244(4) -0.0385(8) 0.017(3) Uani 0.59(3) 1 d PU A 1
O16' O -0.551(3) 0.8314(6) -0.0112(12) 0.019(3) Uani 0.41(3) 1 d PU A 2
O17 O -0.361(2) 0.9397(11) 0.0251(11) 0.014(4) Uani 0.29(3) 1 d PU A 1
O17' O -0.3943(11) 0.9177(5) 0.0380(5) 0.019(2) Uani 0.71(3) 1 d PU A 2
O19 O 0.4277(16) 0.6275(9) 0.1025(8) 0.033(3) Uani 0.47(3) 1 d PU B 1
O19' O 0.4467(16) 0.6032(8) 0.0853(8) 0.038(3) Uani 0.53(3) 1 d PU B 2
O22 O 0.5064(16) 0.7166(9) 0.1089(9) 0.025(3) Uani 0.43(3) 1 d PU B 1
O22' O 0.5121(11) 0.7416(6) 0.0919(6) 0.021(3) Uani 0.57(3) 1 d PU B 2
O18 O -0.5500(6) 0.9843(2) -0.1082(3) 0.0275(12) Uani 1 1 d U A .
O20 O 0.4879(8) 0.6017(3) -0.0504(4) 0.0553(18) Uani 1 1 d U B .
O21 O 0.5593(5) 0.7267(2) -0.0494(3) 0.0208(10) Uani 1 1 d U B .
O23 O 0.5246(8) 0.8858(3) 0.1582(4) 0.061(2) Uani 1 1 d . . .
O24 O 0.5924(9) 0.5771(3) 0.2400(4) 0.0563(19) Uani 1 1 d . . .
O25 O 0.3852(9) 0.0051(3) 0.7374(4) 0.0506(17) Uani 1 1 d . . .
O26 O 0.6405(14) 0.6107(4) 0.8348(6) 0.133(5) Uani 1 1 d . . .
O27 O 0.0717(17) 0.5146(6) 0.1450(8) 0.147(5) Uani 1 1 d . . .
O28 O 0.2229(12) 0.0288(7) 0.3337(6) 0.146(6) Uani 1 1 d . . .
O29 O 0.9547(17) 0.5939(6) 0.9029(7) 0.053(3) Uani 0.50 1 d P . .
O30 O 0.2515(18) 0.5981(6) 0.8072(8) 0.064(4) Uani 0.50 1 d P . .
O31 O 0.167(2) 0.5588(8) 0.0396(10) 0.099(5) Uani 0.595(16) 1 d PU C 1
O31' O 0.110(3) 0.6002(12) 0.0436(15) 0.099(5) Uani 0.405(16) 1 d PU C 2
O32 O 0.376(3) 0.0014(6) 0.4843(8) 0.102(8) Uani 0.50 1 d P . .
O33 O 0.1625(18) 0.5575(6) 0.8857(9) 0.068(4) Uani 0.50 1 d P . .

loop_
_atom_site_aniso_label
_atom_site_aniso_U_11
_atom_site_aniso_U_22
_atom_site_aniso_U_33
_atom_site_aniso_U_23
_atom_site_aniso_U_13
_atom_site_aniso_U_12
Tm1 0.01074(15) 0.01089(16) 0.01068(15) 0.00073(10) 0.00371(11) 0.00035(10)
Co1 0.0136(4) 0.0147(5) 0.0146(4) -0.0021(3) 0.0062(3) 0.0014(3)
Co2 0.0128(5) 0.0275(5) 0.0213(5) 0.0051(4) 0.0009(4) 0.0010(4)
C1 0.014(3) 0.010(3) 0.019(3) -0.004(3) 0.006(3) -0.002(3)
C2 0.011(3) 0.012(3) 0.017(3) 0.003(2) 0.007(3) 0.002(2)
C3 0.017(3) 0.013(3) 0.013(3) -0.002(2) 0.007(3) -0.002(3)
C4 0.017(3) 0.015(3) 0.010(3) -0.001(2) 0.005(3) 0.002(3)
C5 0.012(3) 0.015(3) 0.014(3) -0.002(3) 0.002(2) 0.001(3)
C6 0.012(3) 0.008(3) 0.014(3) -0.005(2) 0.006(3) -0.005(2)
C7 0.013(3) 0.013(3) 0.013(3) 0.003(2) 0.008(3) 0.002(3)
C8 0.011(3) 0.017(3) 0.013(3) 0.006(3) 0.004(2) 0.002(3)
C9 0.011(3) 0.014(3) 0.008(3) 0.002(2) 0.002(2) 0.000(2)
C10 0.011(3) 0.015(3) 0.014(3) 0.001(3) 0.001(3) -0.001(3)
C11 0.013(3) 0.014(3) 0.021(3) 0.000(3) 0.002(3) -0.002(3)
C12 0.022(4) 0.022(4) 0.023(4) -0.005(3) 0.014(3) -0.001(3)
C13 0.015(3) 0.013(3) 0.015(3) -0.005(3) 0.005(3) -0.001(3)
C14 0.031(4) 0.022(4) 0.020(4) -0.003(3) 0.017(3) -0.003(3)
C15 0.014(3) 0.020(4) 0.019(3) 0.001(3) 0.006(3) 0.000(3)
C16 0.011(3) 0.016(3) 0.017(3) 0.000(3) 0.002(3) 0.001(3)
C17 0.014(3) 0.023(4) 0.020(3) 0.007(3) 0.005(3) -0.002(3)
C18 0.014(3) 0.016(4) 0.027(4) 0.009(3) 0.009(3) -0.001(3)
C19 0.012(3) 0.017(3) 0.025(4) 0.003(3) 0.006(3) 0.002(3)
C20 0.009(3) 0.015(3) 0.021(3) 0.006(3) 0.005(3) 0.000(3)
C21 0.014(3) 0.013(3) 0.016(3) -0.001(3) 0.002(3) -0.001(3)
N1 0.010(3) 0.017(3) 0.011(3) 0.000(2) 0.005(2) -0.001(2)
N2 0.012(3) 0.009(3) 0.015(3) -0.002(2) 0.006(2) 0.004(2)
N3 0.011(3) 0.012(3) 0.016(3) -0.001(2) 0.005(2) -0.003(2)
O1 0.014(2) 0.017(2) 0.018(2) -0.0030(19) 0.0005(19) 0.0032(19)
O2 0.014(2) 0.022(3) 0.011(2) -0.0021(18) 0.0031(18) 0.0056(19)
O3 0.018(2) 0.022(3) 0.010(2) -0.0021(19) 0.0004(18) 0.0071(19)
O4 0.015(2) 0.017(2) 0.010(2) -0.0005(18) 0.0027(18) 0.0015(19)
O5 0.011(2) 0.017(2) 0.007(2) -0.0020(17) 0.0017(17) 0.0017(18)
O6 0.018(2) 0.013(2) 0.019(2) 0.0006(18) 0.0099(19) -0.0022(18)
O7 0.024(3) 0.014(2) 0.026(3) 0.002(2) 0.019(2) 0.003(2)
O8 0.019(2) 0.010(2) 0.037(3) -0.003(2) 0.011(2) -0.0010(19)
O9 0.099(6) 0.025(3) 0.062(4) -0.013(3) 0.068(4) -0.015(3)
O10 0.015(2) 0.014(2) 0.014(2) 0.0001(18) 0.0071(18) -0.0022(18)
O11 0.013(2) 0.022(3) 0.016(2) 0.0105(19) 0.0008(19) -0.0028(19)
O12 0.015(2) 0.023(3) 0.018(2) 0.004(2) 0.002(2) -0.004(2)
O13 0.014(2) 0.016(3) 0.032(3) 0.012(2) 0.001(2) -0.0038(19)
O14 0.015(2) 0.014(2) 0.018(2) 0.0015(19) 0.0041(18) -0.0038(18)
O15 0.011(2) 0.015(2) 0.031(3) 0.007(2) 0.001(2) -0.0015(19)
O16 0.017(4) 0.017(4) 0.018(4) 0.003(3) 0.006(4) 0.000(3)
O16' 0.019(5) 0.021(5) 0.019(5) 0.000(4) 0.008(4) 0.000(4)
O17 0.012(5) 0.015(6) 0.015(5) -0.001(4) 0.003(4) 0.002(4)
O17' 0.019(3) 0.020(4) 0.018(3) 0.000(3) 0.005(2) 0.005(3)
O19 0.029(4) 0.035(5) 0.032(5) 0.001(4) 0.009(3) -0.003(4)
O19' 0.037(4) 0.033(5) 0.039(5) 0.004(4) 0.006(3) -0.001(4)
O22 0.022(4) 0.023(5) 0.025(5) -0.003(4) 0.005(3) -0.001(4)
O22' 0.019(4) 0.021(5) 0.021(4) -0.006(3) 0.005(3) 0.001(3)
O18 0.030(3) 0.019(2) 0.036(3) -0.001(2) 0.015(2) -0.003(2)
O20 0.051(3) 0.040(3) 0.063(3) -0.018(3) 0.007(3) 0.007(3)
O21 0.016(2) 0.026(2) 0.019(2) -0.0011(19) 0.0045(18) -0.0006(19)
O23 0.050(4) 0.069(5) 0.062(5) 0.018(4) 0.016(4) -0.014(4)
O24 0.070(5) 0.043(4) 0.038(4) 0.003(3) -0.003(3) -0.010(3)
O25 0.070(5) 0.047(4) 0.038(4) 0.004(3) 0.023(3) 0.002(3)
O26 0.150(10) 0.083(7) 0.119(9) -0.014(6) -0.011(7) 0.082(7)
O27 0.156(12) 0.158(12) 0.121(10) 0.028(9) 0.043(9) 0.040(10)
O28 0.065(6) 0.273(17) 0.095(8) 0.090(9) 0.022(6) 0.039(8)
O29 0.068(9) 0.046(8) 0.040(7) 0.013(6) 0.015(7) 0.005(7)
O30 0.067(10) 0.037(8) 0.057(9) 0.016(7) -0.014(7) -0.014(7)
O31 0.096(6) 0.101(6) 0.100(6) -0.003(4) 0.034(4) -0.003(4)
O31' 0.097(6) 0.101(6) 0.101(6) 0.003(4) 0.037(4) -0.001(4)
O32 0.18(2) 0.039(9) 0.036(8) -0.002(7) -0.026(10) -0.003(11)
O33 0.062(10) 0.065(10) 0.062(9) 0.005(8) 0.001(8) -0.018(8)

loop_
_atom_type_symbol
_atom_type_description
_atom_type_scat_dispersion_real
_atom_type_scat_dispersion_imag
_atom_type_scat_source
C C 0.0033 0.0016 'International Tables Vol C Tables 4.2.6.8 and 6.1.1.4'
H H 0.0000 0.0000 'International Tables Vol C Tables 4.2.6.8 and 6.1.1.4'
Co Co 0.3494 0.9721 'International Tables Vol C Tables 4.2.6.8 and 6.1.1.4'
Tm Tm -0.3139 5.2483 'International Tables Vol C Tables 4.2.6.8 and 6.1.1.4'
N N 0.0061 0.0033 'International Tables Vol C Tables 4.2.6.8 and 6.1.1.4'
O O 0.0106 0.0060 'International Tables Vol C Tables 4.2.6.8 and 6.1.1.4'

loop_
_geom_angle_atom_site_label_1
_geom_angle_atom_site_label_2
_geom_angle_atom_site_label_3
_geom_angle
_geom_angle_site_symmetry_1
_geom_angle_site_symmetry_3
_geom_angle_publ_flag
O6 Tm1 O2 75.84(16) . . ?
O6 Tm1 O11 76.82(15) . . ?
O2 Tm1 O11 79.51(16) . . ?
O6 Tm1 O10 128.64(15) . . ?
O2 Tm1 O10 147.69(15) . . ?
O11 Tm1 O10 86.00(15) . . ?
O6 Tm1 O14 145.21(15) . . ?
O2 Tm1 O14 86.82(16) . . ?
O11 Tm1 O14 129.85(15) . . ?
O10 Tm1 O14 80.55(15) . . ?
O6 Tm1 O5 89.62(15) . . ?
O2 Tm1 O5 128.84(14) . . ?
O11 Tm1 O5 144.83(15) . . ?
O10 Tm1 O5 77.39(14) . . ?
O14 Tm1 O5 77.99(15) . . ?
O6 Tm1 N3 134.55(16) . . ?
O2 Tm1 N3 73.06(16) . . ?
O11 Tm1 N3 65.62(16) . . ?
O10 Tm1 N3 74.66(16) . . ?
O14 Tm1 N3 64.24(16) . . ?
O5 Tm1 N3 135.81(16) . . ?
O6 Tm1 N2 64.22(16) . . ?
O2 Tm1 N2 135.84(16) . . ?
O11 Tm1 N2 73.93(16) . . ?
O10 Tm1 N2 64.56(16) . . ?
O14 Tm1 N2 137.11(16) . . ?
O5 Tm1 N2 70.95(16) . . ?
N3 Tm1 N2 123.54(17) . . ?
O6 Tm1 N1 73.83(16) . . ?
O2 Tm1 N1 64.68(16) . . ?
O11 Tm1 N1 137.99(17) . . ?
O10 Tm1 N1 135.97(16) . . ?
O14 Tm1 N1 71.50(16) . . ?
O5 Tm1 N1 64.17(15) . . ?
N3 Tm1 N1 119.15(17) . . ?
N2 Tm1 N1 117.30(17) . . ?
O18 Co1 O13 91.1(2) . 4_475 ?
O18 Co1 O16' 166.5(7) . . ?
O13 Co1 O16' 102.4(7) 4_475 . ?
O18 Co1 O16 176.7(5) . . ?
O13 Co1 O16 85.8(5) 4_475 . ?
O16' Co1 O16 16.6(4) . . ?
O18 Co1 O17' 93.7(4) . . ?
O13 Co1 O17' 168.8(3) 4_475 . ?
O16' Co1 O17' 73.0(8) . . ?
O16 Co1 O17' 89.6(6) . . ?
O18 Co1 O7 87.97(19) . 1_455 ?
O13 Co1 O7 90.84(19) 4_475 1_455 ?
O16' Co1 O7 91.6(4) . 1_455 ?
O16 Co1 O7 93.2(3) . 1_455 ?
O17' Co1 O7 79.2(3) . 1_455 ?
O18 Co1 O4 91.78(19) . . ?
O13 Co1 O4 101.23(17) 4_475 . ?
O16' Co1 O4 85.9(4) . . ?
O16 Co1 O4 87.7(3) . . ?
O17' Co1 O4 88.8(2) . . ?
O7 Co1 O4 167.93(17) 1_455 . ?
O18 Co1 O17 76.9(7) . . ?
O13 Co1 O17 167.4(7) 4_475 . ?
O16' Co1 O17 89.6(10) . . ?
O16 Co1 O17 106.3(9) . . ?
O17' Co1 O17 17.9(5) . . ?
O7 Co1 O17 84.9(5) 1_455 . ?
O4 Co1 O17 83.3(5) . . ?
O22 Co2 O19 67.6(9) . . ?
O22 Co2 O20 165.6(7) . . ?
O19 Co2 O20 98.2(6) . . ?
O22 Co2 O19' 86.2(9) . . ?
O19 Co2 O19' 19.7(4) . . ?
O20 Co2 O19' 79.4(6) . . ?
O22 Co2 O21 100.9(7) . . ?
O19 Co2 O21 167.3(6) . . ?
O20 Co2 O21 93.5(3) . . ?
O19' Co2 O21 172.9(6) . . ?
O22 Co2 O1 92.9(4) . . ?
O19 Co2 O1 89.4(4) . . ?
O20 Co2 O1 89.6(2) . . ?
O19' Co2 O1 95.0(4) . . ?
O21 Co2 O1 85.71(18) . . ?
O22 Co2 O15 83.7(4) . 1_655 ?
O19 Co2 O15 94.3(4) . 1_655 ?
O20 Co2 O15 95.0(2) . 1_655 ?
O19' Co2 O15 90.2(4) . 1_655 ?
O21 Co2 O15 89.59(18) . 1_655 ?
O1 Co2 O15 173.59(18) . 1_655 ?
O22 Co2 O22' 18.5(4) . . ?
O19 Co2 O22' 85.5(7) . . ?
O20 Co2 O22' 175.8(5) . . ?
O19' Co2 O22' 104.4(7) . . ?
O21 Co2 O22' 82.6(4) . . ?
O1 Co2 O22' 88.5(3) . . ?
O15 Co2 O22' 86.6(3) 1_655 . ?
O1 C1 O2 126.2(6) . . ?
O1 C1 C2 118.5(5) . . ?
O2 C1 C2 115.2(5) . . ?
N1 C2 C3 123.5(6) . . ?
N1 C2 C1 113.1(5) . . ?
C3 C2 C1 123.4(6) . . ?
C2 C3 C4 117.5(6) . . ?
C2 C3 H3 121.2 . . ?
C4 C3 H3 121.2 . . ?
O3 C4 C3 121.1(6) . . ?
O3 C4 C5 119.2(6) . . ?
C3 C4 C5 119.6(6) . . ?
C6 C5 C4 118.4(6) . . ?
C6 C5 H5 120.8 . . ?
C4 C5 H5 120.8 . . ?
N1 C6 C5 122.6(6) . . ?
N1 C6 C7 113.7(5) . . ?
C5 C6 C7 123.7(6) . . ?
O4 C7 O5 124.9(6) . . ?
O4 C7 C6 119.6(5) . . ?
O5 C7 C6 115.5(5) . . ?
O7 C8 O6 125.1(6) . . ?
O7 C8 C9 119.5(6) . . ?
O6 C8 C9 115.4(5) . . ?
N2 C9 C10 123.4(6) . . ?
N2 C9 C8 111.8(5) . . ?
C10 C9 C8 124.8(6) . . ?
C9 C10 C11 118.2(6) . . ?
C9 C10 H10 120.9 . . ?
C11 C10 H10 120.9 . . ?
O8 C11 C10 119.1(6) . . ?
O8 C11 C12 121.7(6) . . ?
C10 C11 C12 119.2(6) . . ?
C13 C12 C11 118.4(6) . . ?
C13 C12 H12 120.8 . . ?
C11 C12 H12 120.8 . . ?
N2 C13 C12 122.8(6) . . ?
N2 C13 C14 113.9(6) . . ?
C12 C13 C14 123.3(6) . . ?
O9 C14 O10 124.0(7) . . ?
O9 C14 C13 121.1(6) . . ?
O10 C14 C13 114.9(6) . . ?
O12 C15 O11 124.0(6) . . ?
O12 C15 C16 120.1(6) . . ?
O11 C15 C16 116.0(6) . . ?
N3 C16 C17 123.0(6) . . ?
N3 C16 C15 114.1(6) . . ?
C17 C16 C15 122.9(6) . . ?
C16 C17 C18 119.7(6) . . ?
C16 C17 H17 120.2 . . ?
C18 C17 H17 120.2 . . ?
O13 C18 C17 122.8(6) . . ?
O13 C18 C19 120.8(6) . . ?
C17 C18 C19 116.4(6) . . ?
C20 C19 C18 118.9(6) . . ?
C20 C19 H19 120.6 . . ?
C18 C19 H19 120.6 . . ?
N3 C20 C19 124.4(6) . . ?
N3 C20 C21 112.9(5) . . ?
C19 C20 C21 122.7(6) . . ?
O15 C21 O14 125.2(6) . . ?
O15 C21 C20 119.8(6) . . ?
O14 C21 C20 115.1(5) . . ?
C2 N1 C6 118.3(5) . . ?
C2 N1 Tm1 120.6(4) . . ?
C6 N1 Tm1 120.9(4) . . ?
C13 N2 C9 117.7(5) . . ?
C13 N2 Tm1 120.6(4) . . ?
C9 N2 Tm1 121.2(4) . . ?
C20 N3 C16 117.6(6) . . ?
C20 N3 Tm1 122.4(4) . . ?
C16 N3 Tm1 119.9(4) . . ?
C1 O1 Co2 126.1(4) . . ?
C1 O2 Tm1 126.3(4) . . ?
C4 O3 H3A 110.3 . . ?
C7 O4 Co1 125.3(4) . . ?
C7 O5 Tm1 125.6(4) . . ?
C8 O6 Tm1 126.8(4) . . ?
C8 O7 Co1 124.3(4) . 1_655 ?
C11 O8 H8A 109.4 . . ?
C14 O10 Tm1 125.2(4) . . ?
C15 O11 Tm1 124.1(4) . . ?
C18 O13 Co1 129.1(4) . 4_676 ?
C21 O14 Tm1 125.3(4) . . ?
C21 O15 Co2 125.6(4) . 1_455 ?

loop_
_geom_bond_atom_site_label_1
_geom_bond_atom_site_label_2
_geom_bond_distance
_geom_bond_site_symmetry_2
_geom_bond_publ_flag
Tm1 O6 2.340(4) . ?
Tm1 O2 2.348(4) . ?
Tm1 O11 2.365(4) . ?
Tm1 O10 2.373(4) . ?
Tm1 O14 2.385(4) . ?
Tm1 O5 2.389(4) . ?
Tm1 N3 2.431(5) . ?
Tm1 N2 2.448(5) . ?
Tm1 N1 2.456(5) . ?
Co1 O18 2.041(5) . ?
Co1 O13 2.048(5) 4_475 ?
Co1 O16' 2.057(14) . ?
Co1 O16 2.079(9) . ?
Co1 O17' 2.096(7) . ?
Co1 O7 2.161(4) 1_455 ?
Co1 O4 2.206(4) . ?
Co1 O17 2.240(19) . ?
Co2 O22 1.947(14) . ?
Co2 O19 2.056(13) . ?
Co2 O20 2.069(6) . ?
Co2 O19' 2.093(13) . ?
Co2 O21 2.116(5) . ?
Co2 O1 2.122(4) . ?
Co2 O15 2.139(5) 1_655 ?
Co2 O22' 2.141(11) . ?
C1 O1 1.242(8) . ?
C1 O2 1.263(8) . ?
C1 C2 1.509(8) . ?
C2 N1 1.332(8) . ?
C2 C3 1.385(9) . ?
C3 C4 1.387(9) . ?
C3 H3 0.9300 . ?
C4 O3 1.341(7) . ?
C4 C5 1.387(9) . ?
C5 C6 1.384(8) . ?
C5 H5 0.9300 . ?
C6 N1 1.336(8) . ?
C6 C7 1.494(8) . ?
C7 O4 1.254(7) . ?
C7 O5 1.258(7) . ?
C8 O7 1.251(8) . ?
C8 O6 1.256(8) . ?
C8 C9 1.506(9) . ?
C9 N2 1.341(8) . ?
C9 C10 1.374(9) . ?
C10 C11 1.377(9) . ?
C10 H10 0.9300 . ?
C11 O8 1.348(8) . ?
C11 C12 1.390(9) . ?
C12 C13 1.381(9) . ?
C12 H12 0.9300 . ?
C13 N2 1.335(8) . ?
C13 C14 1.487(9) . ?
C14 O9 1.217(8) . ?
C14 O10 1.281(8) . ?
C15 O12 1.248(8) . ?
C15 O11 1.268(8) . ?
C15 C16 1.493(9) . ?
C16 N3 1.340(8) . ?
C16 C17 1.380(9) . ?
C17 C18 1.409(9) . ?
C17 H17 0.9300 . ?
C18 O13 1.303(8) . ?
C18 C19 1.412(9) . ?
C19 C20 1.378(9) . ?
C19 H19 0.9300 . ?
C20 N3 1.322(8) . ?
C20 C21 1.509(9) . ?
C21 O15 1.242(8) . ?
C21 O14 1.264(8) . ?
O3 H3A 0.8122 . ?
O7 Co1 2.161(4) 1_655 ?
O8 H8A 0.8484 . ?
O13 Co1 2.048(5) 4_676 ?
O15 Co2 2.139(4) 1_455 ?
